data_4312873
loop_
_publ_author_name
'Yetta Porter'
'P. Shiv Halasyamani'

_publ_section_title
;
 Syntheses, Structures, and Characterization of New
 Lead(II)-Tellurium(IV)-Oxide Halides: Pb3Te2O6X2 and Pb3TeO4X2 (X = Cl or
 Br)
;
_journal_name_full 'Inorganic Chemistry'
_journal_page_first 205
_journal_page_last 209
_journal_paper_doi 10.1021/ic025750j
_journal_volume 42
_journal_year 2003
_chemical_formula_sum 'Cl2 O6 Pb3 Te2'
_chemical_formula_weight 1043.67
_chemical_name_systematic
;
  ?
;
_space_group_IT_number 12
_symmetry_cell_setting monoclinic
_symmetry_space_group_name_Hall '-C 2y'
_symmetry_space_group_name_H-M 'C 1 2/m 1'
_atom_sites_solution_primary direct
_atom_sites_solution_secondary difmap
_cell_angle_alpha 90
_cell_angle_beta 103.0130(10)
_cell_angle_gamma 90
_cell_formula_units_Z 4
_cell_length_a 16.4417(11)
_cell_length_b 5.6295(4)
_cell_length_c 10.8894(7)
_cell_measurement_temperature 293.0(2)
_cell_volume 982.02(11)
_computing_structure_refinement 'SHELXL-97 (Sheldrick, 1997)'
_diffrn_ambient_temperature 293.0(2)
_diffrn_measured_fraction_theta_full 0.996
_diffrn_measured_fraction_theta_max 0.996
_diffrn_radiation_monochromator graphite
_diffrn_radiation_type MoK\a
_diffrn_radiation_wavelength 0.71073
_diffrn_reflns_av_R_equivalents 0.0221
_diffrn_reflns_av_unetI/netI 0.0419
_diffrn_reflns_limit_h_max 19
_diffrn_reflns_limit_h_min -20
_diffrn_reflns_limit_k_max 6
_diffrn_reflns_limit_k_min 0
_diffrn_reflns_limit_l_max 13
_diffrn_reflns_limit_l_min 0
_diffrn_reflns_number 1067
_diffrn_reflns_theta_full 26.01
_diffrn_reflns_theta_max 26.01
_diffrn_reflns_theta_min 1.92
_exptl_absorpt_coefficient_mu 57.665
_exptl_crystal_density_diffrn 7.059
_exptl_crystal_density_method 'not measured'
_exptl_crystal_F_000 1728
_refine_diff_density_max 7.194
_refine_diff_density_min -4.787
_refine_diff_density_rms 1.034
_refine_ls_extinction_coef 0.00000(7)
_refine_ls_extinction_expression Fc^*^=kFc[1+0.001xFc^2^\l^3^/sin(2\q)]^-1/4^
_refine_ls_extinction_method SHELXL
_refine_ls_goodness_of_fit_ref 1.058
_refine_ls_matrix_type full
_refine_ls_number_parameters 63
_refine_ls_number_reflns 1067
_refine_ls_number_restraints 0
_refine_ls_restrained_S_all 1.058
_refine_ls_R_factor_all 0.0617
_refine_ls_R_factor_gt 0.0606
_refine_ls_shift/su_max 0.288
_refine_ls_shift/su_mean 0.008
_refine_ls_structure_factor_coef Fsqd
_refine_ls_weighting_details 'calc w=1/[\s^2^(Fo^2^)+(0.1206P)^2^+71.0627P] where P=(Fo^2^+2Fc^2^)/3'
_refine_ls_weighting_scheme calc
_refine_ls_wR_factor_gt 0.157
_refine_ls_wR_factor_ref 0.1584
_reflns_number_gt 1028
_reflns_number_total 1067
_reflns_threshold_expression >2sigma(I)
_cod_data_source_file ic025750j-2_s2.cif
_cod_data_source_block Pb3Te2O6Cl2
_cod_depositor_comments
;
The following automatic conversions were performed:

'_symmetry_cell_setting' value 'Monoclinic' changed to 'monoclinic'
according to the built-in table from CIF Core dictionary named
'cif_core.dic' version 2.4.1 from 2010-06-29.

Automatic conversion script
Id: cif_fix_values 1646 2011-03-28 12:23:43Z adriana 
;
_cod_database_code 4312873
_exptl_absorpt_factor_mur 14.416

loop_
_symmetry_equiv_pos_as_xyz
'x, y, z'
'-x, y, -z'
'x+1/2, y+1/2, z'
'-x+1/2, y+1/2, -z'
'-x, -y, -z'
'x, -y, z'
'-x+1/2, -y+1/2, -z'
'x+1/2, -y+1/2, z'

loop_
_atom_site_label
_atom_site_type_symbol
_atom_site_fract_x
_atom_site_fract_y
_atom_site_fract_z
_atom_site_U_iso_or_equiv
_atom_site_adp_type
_atom_site_occupancy
_atom_site_symmetry_multiplicity
_atom_site_calc_flag
_atom_site_refinement_flags
_atom_site_disorder_assembly
_atom_site_disorder_group
Pb1 Pb 0.26200(6) 0 0.20191(9) 0.0113(4) Uani 1 2 d S . .
Pb2 Pb 0.02126(6) 0 0.20025(9) 0.0108(4) Uani 1 2 d S . .
Pb3 Pb 0.16092(7) 0.5 0.39346(10) 0.0145(4) Uani 1 2 d S . .
Te1 Te 0.10312(10) 0.5 0.05086(15) 0.0088(4) Uani 1 2 d S . .
Te2 Te 0.37188(10) 0.5 0.40736(15) 0.0088(4) Uani 1 2 d S . .
Cl1 Cl 0.3179(4) 0.5 0.0993(6) 0.0166(14) Uani 1 2 d S . .
Cl2 Cl -0.0410(5) 0.5 0.3016(8) 0.0252(17) Uani 1 2 d S . .
O1 O 0.1309(8) 0.263(3) 0.1830(12) 0.016(3) Uani 1 1 d . . .
O2 O 0 0.288(4) 0 0.024(5) Uani 1 2 d S . .
O3 O 0.3935(13) 0.5 0.5810(19) 0.018(2) Uani 1 2 d S . .
O4 O 0.2913(9) 0.262(3) 0.3859(13) 0.018(2) Uani 1 1 d . . .

loop_
_atom_site_aniso_label
_atom_site_aniso_U_11
_atom_site_aniso_U_22
_atom_site_aniso_U_33
_atom_site_aniso_U_23
_atom_site_aniso_U_13
_atom_site_aniso_U_12
Pb1 0.0137(6) 0.0178(6) 0.0038(5) 0 0.0050(4) 0
Pb2 0.0098(6) 0.0186(6) 0.0050(6) 0 0.0038(4) 0
Pb3 0.0125(6) 0.0254(7) 0.0066(6) 0 0.0046(4) 0
Te1 0.0083(7) 0.0175(7) 0.0015(6) 0 0.0030(5) 0
Te2 0.0083(7) 0.0175(7) 0.0015(6) 0 0.0030(5) 0
Cl1 0.020(3) 0.026(4) 0.004(3) 0 0.003(3) 0
Cl2 0.023(4) 0.023(4) 0.031(5) 0 0.009(3) 0
O1 0.012(6) 0.029(8) 0.005(6) 0.009(6) -0.002(5) -0.004(6)
O2 0.017(10) 0.018(11) 0.032(12) 0 -0.005(9) 0
O3 0.022(6) 0.023(6) 0.007(5) 0 0.000(4) 0
O4 0.022(6) 0.023(6) 0.007(5) 0 0.000(4) 0

loop_
_atom_type_symbol
_atom_type_description
_atom_type_scat_dispersion_real
_atom_type_scat_dispersion_imag
_atom_type_scat_source
O O 0.0106 0.006 'International Tables Vol C Tables 4.2.6.8 and 6.1.1.4'
Cl Cl 0.1484 0.1585 'International Tables Vol C Tables 4.2.6.8 and 6.1.1.4'
Te Te -0.5308 1.6751 'International Tables Vol C Tables 4.2.6.8 and 6.1.1.4'
Pb Pb -3.3944 10.1111 'International Tables Vol C Tables 4.2.6.8 and 6.1.1.4'

loop_
_geom_angle_atom_site_label_1
_geom_angle_atom_site_label_2
_geom_angle_atom_site_label_3
_geom_angle
_geom_angle_site_symmetry_1
_geom_angle_site_symmetry_3
_geom_angle_publ_flag
O4 Pb1 O4 74.2(7) . 6 ?
O4 Pb1 O1 114.7(5) . 6 ?
O4 Pb1 O1 74.1(4) 6 6 ?
O4 Pb1 O1 74.1(4) . . ?
O4 Pb1 O1 114.7(5) 6 . ?
O1 Pb1 O1 70.0(6) 6 . ?
O1 Pb2 O1 77.3(7) . 6 ?
O1 Pb2 O3 78.5(5) . 7_556 ?
O1 Pb2 O3 78.5(5) 6 7_556 ?
O1 Pb2 O2 106.0(4) . 5 ?
O1 Pb2 O2 61.3(3) 6 5 ?
O3 Pb2 O2 136.5(4) 7_556 5 ?
O1 Pb2 O2 61.3(3) . . ?
O1 Pb2 O2 106.0(4) 6 . ?
O3 Pb2 O2 136.5(4) 7_556 . ?
O2 Pb2 O2 74.6(7) 5 . ?
O4 Pb3 O4 63.5(7) 6_565 . ?
O4 Pb3 O1 103.6(4) 6_565 . ?
O4 Pb3 O1 72.3(4) . . ?
O4 Pb3 O1 72.3(4) 6_565 6_565 ?
O4 Pb3 O1 103.6(4) . 6_565 ?
O1 Pb3 O1 61.6(6) . 6_565 ?
O4 Pb3 Te2 32.1(4) 6_565 . ?
O4 Pb3 Te2 32.1(4) . . ?
O1 Pb3 Te2 91.6(3) . . ?
O1 Pb3 Te2 91.6(3) 6_565 . ?
O1 Te1 O1 86.8(9) 6_565 . ?
O1 Te1 O2 81.0(5) 6_565 5_565 ?
O1 Te1 O2 130.1(5) . 5_565 ?
O1 Te1 O2 130.1(5) 6_565 . ?
O1 Te1 O2 81.0(5) . . ?
O2 Te1 O2 71.3(10) 5_565 . ?
O3 Te2 O4 95.5(6) . . ?
O3 Te2 O4 95.5(6) . 6_565 ?
O4 Te2 O4 92.0(10) . 6_565 ?
O3 Te2 Pb3 90.3(7) . . ?
O4 Te2 Pb3 46.5(5) . . ?
O4 Te2 Pb3 46.5(5) 6_565 . ?
Te1 O1 Pb2 115.6(6) . . ?
Te1 O1 Pb1 120.4(6) . . ?
Pb2 O1 Pb1 105.6(6) . . ?
Te1 O1 Pb3 105.6(6) . . ?
Pb2 O1 Pb3 104.3(5) . . ?
Pb1 O1 Pb3 103.5(4) . . ?
Te1 O2 Te1 108.7(10) . 5_565 ?
Te1 O2 Pb2 121.49(8) . 5 ?
Te1 O2 Pb2 100.63(9) 5_565 5 ?
Te1 O2 Pb2 100.63(9) . . ?
Te1 O2 Pb2 121.49(8) 5_565 . ?
Pb2 O2 Pb2 105.4(7) 5 . ?
Te2 O3 Pb2 157.3(12) . 7_556 ?
Te2 O4 Pb1 122.7(7) . . ?
Te2 O4 Pb3 101.4(7) . . ?
Pb1 O4 Pb3 109.4(5) . . ?

loop_
_geom_bond_atom_site_label_1
_geom_bond_atom_site_label_2
_geom_bond_distance
_geom_bond_site_symmetry_2
_geom_bond_publ_flag
Pb1 O4 2.447(15) . ?
Pb1 O4 2.447(15) 6 ?
Pb1 O1 2.586(14) 6 ?
Pb1 O1 2.586(14) . ?
Pb1 Cl1 3.237(12) . ?
Pb1 Cl2 3.176(12) . ?
Pb2 O1 2.374(14) . ?
Pb2 O1 2.374(14) 6 ?
Pb2 O3 2.48(2) 7_556 ?
Pb2 O2 2.677(13) 5 ?
Pb2 O2 2.677(13) . ?
Pb2 Cl2 3.270(12) . ?
Pb3 O4 2.544(16) 6_565 ?
Pb3 O4 2.544(16) . ?
Pb3 O1 2.600(14) . ?
Pb3 O1 2.600(14) 6_565 ?
Pb3 Cl2 3.244(12) . ?
Pb3 Te2 3.438(2) . ?
Te1 O1 1.938(13) 6_565 ?
Te1 O1 1.938(13) . ?
Te1 O2 2.044(12) 5_565 ?
Te1 O2 2.044(12) . ?
Te2 O3 1.84(2) . ?
Te2 O4 1.861(16) . ?
Te2 O4 1.861(16) 6_565 ?
O2 Te1 2.044(12) 5_565 ?
O2 Pb2 2.677(13) 5 ?
O3 Pb2 2.48(2) 7_556 ?
